data_2221050
loop_
_publ_author_name
'Nallasivam, Angannan'
'Nethaji, Munirathinam'
'Vembu, Nagarajan'
'Ragunathan, Venkatraman'
'Sulochana, Nagarajan'

_publ_section_title
;
 6,8-Dibromo-5-hydroxy-4-oxo-2-phenyl-4<i>H</i>-chromen-7-yl acetate
;
_journal_coeditor_code ER2060
_journal_issue 3
_journal_name_full 'Acta Crystallographica Section E'
_journal_page_first o568
_journal_paper_doi 10.1107/S1600536809005431
_journal_volume 65
_journal_year 2009
_chemical_formula_iupac 'C17 H10 Br2 O5'
_chemical_formula_moiety 'C17 H10 Br2 O5'
_chemical_formula_sum 'C17 H10 Br2 O5'
_chemical_formula_weight 454.07
_chemical_melting_point_gt 433
_chemical_melting_point_lt 435
_chemical_name_common
;
5-Hydroxy 6,8-Dibromo-7-acetoxy-2-phenylbenzopyran-4H-one
;
_chemical_name_systematic
;
6,8-Dibromo-5-hydroxy-4-oxo-2-phenyl-4<i>H</i>-chromen-7-yl acetate
;
_space_group_IT_number 14
_symmetry_cell_setting monoclinic
_symmetry_space_group_name_Hall '-P 2yn'
_symmetry_space_group_name_H-M 'P 1 21/n 1'
_atom_sites_solution_hydrogens geom
_atom_sites_solution_primary direct
_atom_sites_solution_secondary difmap
_audit_creation_method SHELXL-97
_cell_angle_alpha 90.00
_cell_angle_beta 104.501(4)
_cell_angle_gamma 90.00
_cell_formula_units_Z 4
_cell_length_a 14.072(3)
_cell_length_b 5.5586(13)
_cell_length_c 21.333(5)
_cell_measurement_reflns_used 475
_cell_measurement_temperature 293(2)
_cell_measurement_theta_max 27.0
_cell_measurement_theta_min 1.97
_cell_volume 1615.5(6)
_computing_cell_refinement 'SAINT (Bruker, 2007)'
_computing_data_collection 'SMART (Bruker, 2007)'
_computing_data_reduction 'SAINT (Bruker, 2007)'
_computing_molecular_graphics 'PLATON (Spek, 2009)'
_computing_publication_material 'SHELXL97 (Sheldrick, 2008)'
_computing_structure_refinement 'SHELXL97 (Sheldrick, 2008)'
_computing_structure_solution 'SHELXS97 (Sheldrick, 2008)'
_diffrn_ambient_temperature 293(2)
_diffrn_detector_area_resol_mean 8.3
_diffrn_measured_fraction_theta_full 1.000
_diffrn_measured_fraction_theta_max 1.000
_diffrn_measurement_device_type 'Bruker SMART APEX CCD'
_diffrn_measurement_method \w
_diffrn_radiation_monochromator graphite
_diffrn_radiation_source 'fine-focus sealed tube'
_diffrn_radiation_type MoK\a
_diffrn_radiation_wavelength 0.71073
_diffrn_reflns_av_R_equivalents 0.0455
_diffrn_reflns_av_sigmaI/netI 0.0545
_diffrn_reflns_limit_h_max 18
_diffrn_reflns_limit_h_min -18
_diffrn_reflns_limit_k_max 7
_diffrn_reflns_limit_k_min -7
_diffrn_reflns_limit_l_max 28
_diffrn_reflns_limit_l_min -25
_diffrn_reflns_number 13326
_diffrn_reflns_theta_full 27.50
_diffrn_reflns_theta_max 27.95
_diffrn_reflns_theta_min 1.97
_diffrn_standards_number 0
_exptl_absorpt_coefficient_mu 5.042
_exptl_absorpt_correction_T_max 0.5465
_exptl_absorpt_correction_T_min 0.1573
_exptl_absorpt_correction_type multi-scan
_exptl_absorpt_process_details '(SADABS; Sheldrick, 1998)'
_exptl_crystal_colour brown
_exptl_crystal_density_diffrn 1.867
_exptl_crystal_density_method 'not measured'
_exptl_crystal_description rectangular
_exptl_crystal_F_000 888
_exptl_crystal_size_max 0.55
_exptl_crystal_size_mid 0.23
_exptl_crystal_size_min 0.12
_refine_diff_density_max 0.567
_refine_diff_density_min -0.372
_refine_ls_extinction_method none
_refine_ls_goodness_of_fit_ref 0.992
_refine_ls_hydrogen_treatment constr
_refine_ls_matrix_type full
_refine_ls_number_parameters 221
_refine_ls_number_reflns 3773
_refine_ls_number_restraints 0
_refine_ls_restrained_S_all 0.992
_refine_ls_R_factor_all 0.0943
_refine_ls_R_factor_gt 0.0443
_refine_ls_shift/su_max 0.001
_refine_ls_shift/su_mean 0.000
_refine_ls_structure_factor_coef Fsqd
_refine_ls_weighting_details 'calc w=1/[\s^2^(Fo^2^)+(0.0505P)^2^] where P=(Fo^2^+2Fc^2^)/3'
_refine_ls_weighting_scheme calc
_refine_ls_wR_factor_gt 0.0883
_refine_ls_wR_factor_ref 0.1049
_reflns_number_gt 2245
_reflns_number_total 3773
_reflns_threshold_expression I>2\s(I)
_cod_data_source_file er2060.cif
_cod_data_source_block I
_cod_depositor_comments
;
The following automatic conversions were performed:
'_symmetry_cell_setting' value 'Monoclinic' changed to 'monoclinic'
according to '/home/saulius/struct/CIF-dictionaries/cif_core.dic'
dictionary named 'cif_core.dic' version 2.4.1 from 2010-06-29.

Automatic conversion script
Id: cif_fix_enum 1527 2010-12-29 10:47:43Z saulius 

The following automatic conversions were performed:

'_symmetry_cell_setting' value 'Monoclinic' changed to 'monoclinic'
according to /home/saulius/struct/CIF-dictionaries/cif_core.dic
dictionary named 'cif_core.dic' version 2.4.1 from 2010-06-29.

Automatic conversion script
Id: cif_fix_values 1715 2011-07-08 13:25:40Z adriana 
;
_cod_original_cell_volume 1615.6(7)
_cod_original_sg_symbol_H-M 'P 21/n'
_cod_database_code 2221050
_cod_database_fobs_code 2221050

loop_
_symmetry_equiv_pos_as_xyz
'x, y, z'
'-x+1/2, y+1/2, -z+1/2'
'-x, -y, -z'
'x-1/2, -y-1/2, z-1/2'

loop_
_atom_site_type_symbol
_atom_site_label
_atom_site_fract_x
_atom_site_fract_y
_atom_site_fract_z
_atom_site_U_iso_or_equiv
_atom_site_adp_type
_atom_site_calc_flag
_atom_site_refinement_flags
_atom_site_occupancy
_atom_site_disorder_assembly
_atom_site_disorder_group
O O1 0.75605(17) -0.0593(5) -0.00552(13) 0.0490(7) Uani d . 1 . .
C C2 0.6921(3) -0.2392(7) -0.03148(18) 0.0441(9) Uani d . 1 . .
C C3 0.6143(3) -0.2872(7) -0.00800(19) 0.0444(9) Uani d . 1 . .
H H3 0.5734 -0.4146 -0.0256 0.069(6) Uiso calc R 1 . .
C C4 0.5916(3) -0.1506(7) 0.04288(19) 0.0429(9) Uani d . 1 . .
C C5 0.6440(3) 0.1983(7) 0.11713(18) 0.0424(9) Uani d . 1 . .
C C6 0.7094(3) 0.3853(7) 0.13882(18) 0.0455(9) Uani d . 1 . .
C C7 0.7897(3) 0.4160(7) 0.11257(19) 0.0484(10) Uani d . 1 . .
C C8 0.8070(3) 0.2636(7) 0.0658(2) 0.0474(10) Uani d . 1 . .
C C9 0.7396(3) 0.0821(7) 0.04300(18) 0.0416(9) Uani d . 1 . .
C C10 0.6588(3) 0.0450(6) 0.06832(18) 0.0419(9) Uani d . 1 . .
O O11 0.51819(18) -0.1904(5) 0.06422(13) 0.0506(7) Uani d . 1 . .
O O12 0.5671(2) 0.1687(5) 0.14257(14) 0.0550(7) Uani d . 1 . .
H H12 0.5375 0.0458 0.1279 0.101(9) Uiso calc R 1 . .
Br Br13 0.68667(3) 0.60136(8) 0.20112(2) 0.06240(17) Uani d . 1 . .
O O14 0.8497(2) 0.6151(5) 0.13072(15) 0.0600(8) Uani d . 1 . .
C C15 0.9279(3) 0.5925(8) 0.1845(2) 0.0523(10) Uani d . 1 . .
O O16 0.9461(2) 0.4080(6) 0.21218(15) 0.0660(8) Uani d . 1 . .
C C17 0.9808(3) 0.8239(8) 0.1978(3) 0.0747(15) Uani d . 1 . .
H H17A 0.9374 0.9448 0.2069 0.101(9) Uiso calc R 1 . .
H H17B 1.0033 0.8711 0.1607 0.101(9) Uiso calc R 1 . .
H H17C 1.0361 0.8062 0.2345 0.101(9) Uiso calc R 1 . .
Br Br18 0.91815(3) 0.30002(10) 0.03298(2) 0.06851(18) Uani d . 1 . .
C C19 0.7192(3) -0.3583(7) -0.08556(19) 0.0471(10) Uani d . 1 . .
C C20 0.8013(3) -0.2850(9) -0.1052(2) 0.0607(12) Uani d . 1 . .
H H20 0.8397 -0.1587 -0.0841 0.069(6) Uiso calc R 1 . .
C C21 0.8258(3) -0.4012(10) -0.1563(2) 0.0741(14) Uani d . 1 . .
H H21 0.8810 -0.3525 -0.1694 0.069(6) Uiso calc R 1 . .
C C22 0.7703(4) -0.5856(10) -0.1876(2) 0.0751(14) Uani d . 1 . .
H H22 0.7879 -0.6629 -0.2217 0.069(6) Uiso calc R 1 . .
C C23 0.6888(4) -0.6571(9) -0.1692(2) 0.0781(15) Uani d . 1 . .
H H23 0.6507 -0.7828 -0.1908 0.069(6) Uiso calc R 1 . .
C C24 0.6626(3) -0.5442(8) -0.1186(2) 0.0650(12) Uani d . 1 . .
H H24 0.6065 -0.5930 -0.1065 0.069(6) Uiso calc R 1 . .

loop_
_atom_site_aniso_label
_atom_site_aniso_U_11
_atom_site_aniso_U_22
_atom_site_aniso_U_33
_atom_site_aniso_U_12
_atom_site_aniso_U_13
_atom_site_aniso_U_23
O1 0.0447(14) 0.0548(18) 0.0464(16) -0.0054(12) 0.0096(12) -0.0050(14)
C2 0.044(2) 0.046(2) 0.039(2) 0.0008(17) 0.0044(18) -0.0001(19)
C3 0.044(2) 0.042(2) 0.043(2) -0.0052(18) 0.0043(18) -0.0035(19)
C4 0.042(2) 0.046(3) 0.038(2) 0.0027(17) 0.0031(17) 0.0030(18)
C5 0.045(2) 0.043(2) 0.037(2) 0.0052(18) 0.0067(18) 0.0068(19)
C6 0.058(2) 0.034(2) 0.038(2) 0.0010(18) 0.0007(18) 0.0031(18)
C7 0.057(2) 0.035(2) 0.045(2) -0.0042(19) -0.003(2) 0.005(2)
C8 0.043(2) 0.046(3) 0.049(3) -0.0046(18) 0.0034(18) 0.009(2)
C9 0.044(2) 0.041(2) 0.036(2) 0.0044(17) 0.0052(17) 0.0021(19)
C10 0.044(2) 0.039(2) 0.039(2) 0.0016(17) 0.0027(17) -0.0013(17)
O11 0.0463(14) 0.0556(17) 0.0504(17) -0.0071(13) 0.0128(13) -0.0059(14)
O12 0.0583(17) 0.054(2) 0.0540(19) -0.0002(14) 0.0171(15) -0.0058(14)
Br13 0.0923(4) 0.0435(3) 0.0465(3) 0.0055(2) 0.0083(2) -0.0046(2)
O14 0.0682(18) 0.0392(16) 0.064(2) -0.0116(14) 0.0006(16) 0.0060(15)
C15 0.054(2) 0.040(2) 0.062(3) -0.005(2) 0.011(2) -0.013(2)
O16 0.071(2) 0.0481(19) 0.067(2) -0.0012(16) -0.0046(16) 0.0045(17)
C17 0.067(3) 0.052(3) 0.101(4) -0.014(2) 0.015(3) -0.014(3)
Br18 0.0579(3) 0.0773(4) 0.0723(4) -0.0162(2) 0.0200(2) 0.0048(3)
C19 0.048(2) 0.052(3) 0.038(2) 0.0083(19) 0.0036(18) 0.0017(19)
C20 0.056(2) 0.075(3) 0.050(3) -0.003(2) 0.012(2) -0.003(2)
C21 0.064(3) 0.105(4) 0.058(3) 0.003(3) 0.025(2) -0.011(3)
C22 0.083(3) 0.094(4) 0.051(3) 0.011(3) 0.024(3) -0.020(3)
C23 0.091(4) 0.081(4) 0.065(3) -0.015(3) 0.026(3) -0.033(3)
C24 0.070(3) 0.066(3) 0.063(3) -0.006(2) 0.024(2) -0.012(3)

loop_
_atom_type_symbol
_atom_type_description
_atom_type_scat_dispersion_real
_atom_type_scat_dispersion_imag
_atom_type_scat_source
C C 0.0033 0.0016 'International Tables Vol C Tables 4.2.6.8 and 6.1.1.4'
H H 0.0000 0.0000 'International Tables Vol C Tables 4.2.6.8 and 6.1.1.4'
O O 0.0106 0.0060 'International Tables Vol C Tables 4.2.6.8 and 6.1.1.4'
Br Br -0.2901 2.4595 'International Tables Vol C Tables 4.2.6.8 and 6.1.1.4'

loop_
_geom_angle_atom_site_label_1
_geom_angle_atom_site_label_2
_geom_angle_atom_site_label_3
_geom_angle_site_symmetry_1
_geom_angle_site_symmetry_3
_geom_angle
_geom_angle_publ_flag
C9 O1 C2 . . 120.6(3) ?
C3 C2 O1 . . 120.7(3) ?
C3 C2 C19 . . 127.2(4) ?
O1 C2 C19 . . 112.1(3) ?
C2 C3 C4 . . 122.6(4) ?
C2 C3 H3 . . 118.7 ?
C4 C3 H3 . . 118.7 ?
O11 C4 C3 . . 123.1(3) ?
O11 C4 C10 . . 121.1(3) ?
C3 C4 C10 . . 115.8(3) ?
O12 C5 C6 . . 119.5(4) ?
O12 C5 C10 . . 120.8(3) ?
C6 C5 C10 . . 119.6(3) ?
C5 C6 C7 . . 119.6(4) ?
C5 C6 Br13 . . 120.0(3) ?
C7 C6 Br13 . . 120.4(3) ?
C8 C7 O14 . . 119.2(4) ?
C8 C7 C6 . . 121.7(4) ?
O14 C7 C6 . . 119.0(4) ?
C7 C8 C9 . . 118.2(4) ?
C7 C8 Br18 . . 121.3(3) ?
C9 C8 Br18 . . 120.5(3) ?
O1 C9 C8 . . 117.0(3) ?
O1 C9 C10 . . 121.3(3) ?
C8 C9 C10 . . 121.7(4) ?
C9 C10 C5 . . 119.1(3) ?
C9 C10 C4 . . 119.0(3) ?
C5 C10 C4 . . 121.9(3) ?
C5 O12 H12 . . 109.5 ?
C15 O14 C7 . . 117.5(3) ?
O16 C15 O14 . . 121.5(4) ?
O16 C15 C17 . . 128.7(4) ?
O14 C15 C17 . . 109.8(4) ?
C15 C17 H17A . . 109.5 ?
C15 C17 H17B . . 109.5 ?
H17A C17 H17B . . 109.5 ?
C15 C17 H17C . . 109.5 ?
H17A C17 H17C . . 109.5 ?
H17B C17 H17C . . 109.5 ?
C20 C19 C24 . . 118.9(4) ?
C20 C19 C2 . . 120.5(4) ?
C24 C19 C2 . . 120.6(4) ?
C21 C20 C19 . . 119.5(4) ?
C21 C20 H20 . . 120.3 ?
C19 C20 H20 . . 120.3 ?
C22 C21 C20 . . 121.0(5) ?
C22 C21 H21 . . 119.5 ?
C20 C21 H21 . . 119.5 ?
C21 C22 C23 . . 120.0(5) ?
C21 C22 H22 . . 120.0 ?
C23 C22 H22 . . 120.0 ?
C22 C23 C24 . . 120.3(5) ?
C22 C23 H23 . . 119.9 ?
C24 C23 H23 . . 119.9 ?
C23 C24 C19 . . 120.4(4) ?
C23 C24 H24 . . 119.8 ?
C19 C24 H24 . . 119.8 ?

loop_
_geom_bond_atom_site_label_1
_geom_bond_atom_site_label_2
_geom_bond_site_symmetry_2
_geom_bond_distance
_geom_bond_publ_flag
O1 C9 . 1.365(4) ?
O1 C2 . 1.366(4) ?
C2 C3 . 1.340(5) ?
C2 C19 . 1.461(5) ?
C3 C4 . 1.425(5) ?
C3 H3 . 0.9300 ?
C4 O11 . 1.249(4) ?
C4 C10 . 1.454(5) ?
C5 O12 . 1.337(4) ?
C5 C6 . 1.388(5) ?
C5 C10 . 1.401(5) ?
C6 C7 . 1.392(6) ?
C6 Br13 . 1.877(4) ?
C7 C8 . 1.376(6) ?
C7 O14 . 1.387(4) ?
C8 C9 . 1.387(5) ?
C8 Br18 . 1.878(4) ?
C9 C10 . 1.391(5) ?
O12 H12 . 0.8200 ?
O14 C15 . 1.383(5) ?
C15 O16 . 1.179(5) ?
C15 C17 . 1.478(6) ?
C17 H17A . 0.9600 ?
C17 H17B . 0.9600 ?
C17 H17C . 0.9600 ?
C19 C20 . 1.385(5) ?
C19 C24 . 1.385(6) ?
C20 C21 . 1.383(6) ?
C20 H20 . 0.9300 ?
C21 C22 . 1.359(7) ?
C21 H21 . 0.9300 ?
C22 C23 . 1.362(7) ?
C22 H22 . 0.9300 ?
C23 C24 . 1.376(6) ?
C23 H23 . 0.9300 ?
C24 H24 . 0.9300 ?

loop_
_geom_hbond_atom_site_label_D
_geom_hbond_atom_site_label_H
_geom_hbond_atom_site_label_A
_geom_hbond_site_symmetry_A
_geom_hbond_distance_DH
_geom_hbond_distance_HA
_geom_hbond_distance_DA
_geom_hbond_angle_DHA
_geom_hbond_publ_flag
O12 H12 O11 . 0.82 1.86 2.584(4) 146.5 y
C20 H20 O1 . 0.93 2.34 2.679(5) 100.8 y
C3 H3 O11 3_645 0.93 2.57 3.497(4) 171.1 y
C24 H24 O11 3_645 0.93 2.48 3.387(5) 166.0 y
C17 H17A O16 1_565 0.96 2.58 3.309(6) 133.0 y

loop_
_geom_torsion_atom_site_label_1
_geom_torsion_atom_site_label_2
_geom_torsion_atom_site_label_3
_geom_torsion_atom_site_label_4
_geom_torsion_site_symmetry_1
_geom_torsion_site_symmetry_2
_geom_torsion_site_symmetry_3
_geom_torsion_site_symmetry_4
_geom_torsion
_geom_torsion_publ_flag
C9 O1 C2 C3 . . . . -2.9(5) ?
C9 O1 C2 C19 . . . . 176.1(3) ?
O1 C2 C3 C4 . . . . 2.4(6) ?
C19 C2 C3 C4 . . . . -176.5(4) ?
C2 C3 C4 O11 . . . . 178.4(4) ?
C2 C3 C4 C10 . . . . -0.3(5) ?
O12 C5 C6 C7 . . . . 179.8(3) ?
C10 C5 C6 C7 . . . . -1.1(5) ?
O12 C5 C6 Br13 . . . . -2.3(5) ?
C10 C5 C6 Br13 . . . . 176.8(3) ?
C5 C6 C7 C8 . . . . -0.7(6) ?
Br13 C6 C7 C8 . . . . -178.6(3) ?
C5 C6 C7 O14 . . . . 174.6(3) ?
Br13 C6 C7 O14 . . . . -3.2(5) ?
O14 C7 C8 C9 . . . . -172.6(3) ?
C6 C7 C8 C9 . . . . 2.7(6) ?
O14 C7 C8 Br18 . . . . 7.0(5) ?
C6 C7 C8 Br18 . . . . -177.7(3) ?
C2 O1 C9 C8 . . . . -178.8(3) ?
C2 O1 C9 C10 . . . . 1.3(5) ?
C7 C8 C9 O1 . . . . 177.0(3) ?
Br18 C8 C9 O1 . . . . -2.6(5) ?
C7 C8 C9 C10 . . . . -3.1(6) ?
Br18 C8 C9 C10 . . . . 177.4(3) ?
O1 C9 C10 C5 . . . . -178.7(3) ?
C8 C9 C10 C5 . . . . 1.4(5) ?
O1 C9 C10 C4 . . . . 0.8(5) ?
C8 C9 C10 C4 . . . . -179.1(3) ?
O12 C5 C10 C9 . . . . 179.8(3) ?
C6 C5 C10 C9 . . . . 0.7(5) ?
O12 C5 C10 C4 . . . . 0.4(5) ?
C6 C5 C10 C4 . . . . -178.7(3) ?
O11 C4 C10 C9 . . . . 180.0(3) ?
C3 C4 C10 C9 . . . . -1.3(5) ?
O11 C4 C10 C5 . . . . -0.6(6) ?
C3 C4 C10 C5 . . . . 178.2(3) ?
C8 C7 O14 C15 . . . . -95.3(4) ?
C6 C7 O14 C15 . . . . 89.3(4) ?
C7 O14 C15 O16 . . . . 3.5(6) ?
C7 O14 C15 C17 . . . . -177.8(4) ?
C3 C2 C19 C20 . . . . 178.7(4) ?
O1 C2 C19 C20 . . . . -0.3(5) ?
C3 C2 C19 C24 . . . . -0.4(6) ?
O1 C2 C19 C24 . . . . -179.4(4) ?
C24 C19 C20 C21 . . . . -1.1(6) ?
C2 C19 C20 C21 . . . . 179.7(4) ?
C19 C20 C21 C22 . . . . 0.2(7) ?
C20 C21 C22 C23 . . . . 0.5(8) ?
C21 C22 C23 C24 . . . . -0.3(8) ?
C22 C23 C24 C19 . . . . -0.6(8) ?
C20 C19 C24 C23 . . . . 1.4(7) ?
C2 C19 C24 C23 . . . . -179.5(4) ?

loop_
_cod_related_entry_id
_cod_related_entry_database
_cod_related_entry_code
1 ChemSpider 24741760
